data_4071136
loop_
_publ_author_name
'Kuo, Louis Y.'
'Adint, Tyler T.'
'Akagi, Allison E.'
'Zakharov, Lev'

_publ_section_title
;
 Degradation of a VX Analogue: First Organometallic Reagent To Promote
 Phosphonothioate Hydrolysis Through Selective P&#x2212;S Bond Scission
;
_journal_issue 11
_journal_name_full Organometallics
_journal_page_first 2560
_journal_paper_doi 10.1021/om7012887
_journal_volume 27
_journal_year 2008
_chemical_formula_sum 'C14 H20 Mo S2'
_chemical_formula_weight 348.36
_chemical_name_systematic
;

 ?

;
_space_group_IT_number 60
_symmetry_cell_setting orthorhombic
_symmetry_space_group_name_Hall '-P 2n 2ab'
_symmetry_space_group_name_H-M 'P b c n'
_atom_sites_solution_hydrogens geom
_atom_sites_solution_primary direct
_atom_sites_solution_secondary difmap
_audit_creation_method SHELXLTL
_cell_angle_alpha 90.00
_cell_angle_beta 90.00
_cell_angle_gamma 90.00
_cell_formula_units_Z 4
_cell_length_a 13.271(3)
_cell_length_b 6.9263(16)
_cell_length_c 15.256(4)
_cell_measurement_reflns_used 1132
_cell_measurement_temperature 173(2)
_cell_measurement_theta_max 20.45
_cell_measurement_theta_min 2.67
_cell_volume 1402.3(6)
_computing_cell_refinement 'Bruker SMART'
_computing_data_collection 'Bruker SMART'
_computing_data_reduction 'Bruker SAINT'
_computing_molecular_graphics 'Bruker SHELXTL'
_computing_publication_material 'Bruker SHELXTL'
_computing_structure_refinement 'Bruker SHELXTL'
_computing_structure_solution 'Bruker SHELXTL'
_diffrn_ambient_temperature 173(2)
_diffrn_measured_fraction_theta_full 1.000
_diffrn_measured_fraction_theta_max 1.000
_diffrn_measurement_device_type 'CCD area detector'
_diffrn_measurement_method 'phi and omega scans'
_diffrn_radiation_monochromator graphite
_diffrn_radiation_source 'fine-focus sealed tube'
_diffrn_radiation_type MoK\a
_diffrn_radiation_wavelength 0.71073
_diffrn_reflns_av_R_equivalents 0.0582
_diffrn_reflns_av_sigmaI/netI 0.0428
_diffrn_reflns_limit_h_max 16
_diffrn_reflns_limit_h_min -16
_diffrn_reflns_limit_k_max 8
_diffrn_reflns_limit_k_min -7
_diffrn_reflns_limit_l_max 19
_diffrn_reflns_limit_l_min -19
_diffrn_reflns_number 9385
_diffrn_reflns_theta_full 27.00
_diffrn_reflns_theta_max 27.00
_diffrn_reflns_theta_min 2.67
_exptl_absorpt_coefficient_mu 1.209
_exptl_absorpt_correction_T_max 0.9532
_exptl_absorpt_correction_T_min 0.6770
_exptl_absorpt_correction_type multi-scan
_exptl_absorpt_process_details SADABS
_exptl_crystal_colour orangle
_exptl_crystal_density_diffrn 1.650
_exptl_crystal_density_meas 0
_exptl_crystal_density_method 'not measured'
_exptl_crystal_description needle
_exptl_crystal_F_000 712
_exptl_crystal_size_max 0.35
_exptl_crystal_size_mid 0.07
_exptl_crystal_size_min 0.04
_refine_diff_density_max 0.435
_refine_diff_density_min -0.319
_refine_diff_density_rms 0.087
_refine_ls_extinction_method none
_refine_ls_goodness_of_fit_ref 1.015
_refine_ls_hydrogen_treatment refall
_refine_ls_matrix_type full
_refine_ls_number_parameters 118
_refine_ls_number_reflns 1530
_refine_ls_number_restraints 0
_refine_ls_restrained_S_all 1.015
_refine_ls_R_factor_all 0.0536
_refine_ls_R_factor_gt 0.0318
_refine_ls_shift/su_max 0.000
_refine_ls_shift/su_mean 0.000
_refine_ls_structure_factor_coef Fsqd
_refine_ls_weighting_details 'calc w=1/[\s^2^(Fo^2^)+(0.0304P)^2^+0.0000P] where P=(Fo^2^+2Fc^2^)/3'
_refine_ls_weighting_scheme calc
_refine_ls_wR_factor_gt 0.0595
_refine_ls_wR_factor_ref 0.0696
_reflns_number_gt 1135
_reflns_number_total 1530
_reflns_threshold_expression >2sigma(I)
_cod_data_source_file om7012887-file001.cif
_cod_data_source_block kuo1a
_cod_depositor_comments
;
The following automatic conversions were performed:

'_symmetry_cell_setting' value 'Orthorhombic' changed to
'orthorhombic' according to
/home/saulius/struct/CIF-dictionaries/cif_core.dic dictionary named
'cif_core.dic' version 2.4.1 from 2010-06-29.

Automatic conversion script
Id: cif_fix_values 1715 2011-07-08 13:25:40Z adriana 
;
_cod_original_cell_volume 1402.2(6)
_cod_original_sg_symbol_H-M Pbcn
_cod_database_code 4071136

loop_
_symmetry_equiv_pos_as_xyz
'x, y, z'
'-x+1/2, -y+1/2, z+1/2'
'-x, y, -z+1/2'
'x+1/2, -y+1/2, -z'
'-x, -y, -z'
'x-1/2, y-1/2, -z-1/2'
'x, -y, z-1/2'
'-x-1/2, y-1/2, z'

loop_
_atom_site_label
_atom_site_type_symbol
_atom_site_fract_x
_atom_site_fract_y
_atom_site_fract_z
_atom_site_U_iso_or_equiv
_atom_site_adp_type
_atom_site_occupancy
_atom_site_symmetry_multiplicity
_atom_site_calc_flag
_atom_site_refinement_flags
Mo1 Mo 0.5000 0.13349(5) 0.7500 0.01763(13) Uani 1 2 d S
S1 S 0.42474(6) 0.41304(12) 0.82663(5) 0.0246(2) Uani 1 1 d .
C1 C 0.4356(3) 0.1033(5) 0.6056(2) 0.0292(8) Uani 1 1 d .
C2 C 0.3607(3) 0.1765(6) 0.6611(2) 0.0294(8) Uani 1 1 d .
C3 C 0.3375(3) 0.0350(6) 0.7251(2) 0.0320(9) Uani 1 1 d .
C4 C 0.4004(3) -0.1235(5) 0.7072(3) 0.0373(10) Uani 1 1 d .
C5 C 0.4610(3) -0.0797(6) 0.6345(2) 0.0341(9) Uani 1 1 d .
C6 C 0.3382(3) 0.3220(6) 0.9101(2) 0.0284(8) Uani 1 1 d .
C7 C 0.3396(3) 0.4471(6) 0.9911(2) 0.0351(9) Uani 1 1 d .
H1 H 0.469(3) 0.165(6) 0.558(3) 0.060(14) Uiso 1 1 d .
H2 H 0.338(2) 0.288(5) 0.657(2) 0.032(10) Uiso 1 1 d .
H3 H 0.293(2) 0.043(5) 0.764(2) 0.032(11) Uiso 1 1 d .
H4 H 0.400(3) -0.216(6) 0.740(2) 0.041(12) Uiso 1 1 d .
H5 H 0.512(3) -0.168(5) 0.613(3) 0.043(12) Uiso 1 1 d .
H6A H 0.357(3) 0.195(6) 0.926(2) 0.039(10) Uiso 1 1 d .
H6B H 0.273(3) 0.321(5) 0.886(2) 0.034(10) Uiso 1 1 d .
H7A H 0.404(3) 0.438(5) 1.019(2) 0.042(11) Uiso 1 1 d .
H7B H 0.325(3) 0.581(5) 0.976(2) 0.037(10) Uiso 1 1 d .
H7C H 0.291(3) 0.408(5) 1.031(2) 0.037(11) Uiso 1 1 d .

loop_
_atom_site_aniso_label
_atom_site_aniso_U_11
_atom_site_aniso_U_22
_atom_site_aniso_U_33
_atom_site_aniso_U_23
_atom_site_aniso_U_13
_atom_site_aniso_U_12
Mo1 0.0217(2) 0.0150(2) 0.01620(19) 0.000 -0.00089(17) 0.000
S1 0.0310(5) 0.0184(4) 0.0244(4) 0.0003(3) 0.0067(4) 0.0012(4)
C1 0.036(2) 0.032(2) 0.0192(16) -0.0012(16) -0.0073(15) -0.0073(18)
C2 0.030(2) 0.026(2) 0.033(2) -0.0023(16) -0.0115(16) 0.0034(17)
C3 0.026(2) 0.042(2) 0.0284(19) -0.0005(17) -0.0031(16) -0.0111(18)
C4 0.054(3) 0.019(2) 0.039(2) 0.0048(18) -0.020(2) -0.0128(19)
C5 0.037(2) 0.034(2) 0.031(2) -0.0116(18) -0.0111(17) 0.0034(18)
C6 0.029(2) 0.028(2) 0.0280(19) 0.0014(16) 0.0052(16) 0.0032(17)
C7 0.032(2) 0.045(3) 0.029(2) -0.0011(18) 0.0070(18) 0.004(2)

loop_
_atom_type_symbol
_atom_type_description
_atom_type_scat_dispersion_real
_atom_type_scat_dispersion_imag
_atom_type_scat_source
C C 0.0033 0.0016 'International Tables Vol C Tables 4.2.6.8 and 6.1.1.4'
H H 0.0000 0.0000 'International Tables Vol C Tables 4.2.6.8 and 6.1.1.4'
S S 0.1246 0.1234 'International Tables Vol C Tables 4.2.6.8 and 6.1.1.4'
Mo Mo -1.6832 0.6857 'International Tables Vol C Tables 4.2.6.8 and 6.1.1.4'

loop_
_geom_angle_atom_site_label_1
_geom_angle_atom_site_label_2
_geom_angle_atom_site_label_3
_geom_angle
_geom_angle_site_symmetry_1
_geom_angle_site_symmetry_3
C3 Mo1 C3 145.4(2) . 3_656
C3 Mo1 C2 35.84(13) . .
C3 Mo1 C2 152.53(13) 3_656 .
C3 Mo1 C2 152.53(13) . 3_656
C3 Mo1 C2 35.84(13) 3_656 3_656
C2 Mo1 C2 165.18(19) . 3_656
C3 Mo1 C4 35.55(14) . .
C3 Mo1 C4 110.84(16) 3_656 .
C2 Mo1 C4 58.41(14) . .
C2 Mo1 C4 136.26(14) 3_656 .
C3 Mo1 C4 110.84(16) . 3_656
C3 Mo1 C4 35.55(14) 3_656 3_656
C2 Mo1 C4 136.26(14) . 3_656
C2 Mo1 C4 58.41(14) 3_656 3_656
C4 Mo1 C4 79.3(2) . 3_656
C3 Mo1 C5 58.90(14) . .
C3 Mo1 C5 98.27(14) 3_656 .
C2 Mo1 C5 57.78(14) . .
C2 Mo1 C5 134.01(14) 3_656 .
C4 Mo1 C5 34.97(14) . .
C4 Mo1 C5 81.62(14) 3_656 .
C3 Mo1 C5 98.27(14) . 3_656
C3 Mo1 C5 58.90(14) 3_656 3_656
C2 Mo1 C5 134.01(14) . 3_656
C2 Mo1 C5 57.78(14) 3_656 3_656
C4 Mo1 C5 81.62(14) . 3_656
C4 Mo1 C5 34.97(14) 3_656 3_656
C5 Mo1 C5 102.4(2) . 3_656
C3 Mo1 C1 58.76(13) . .
C3 Mo1 C1 117.78(13) 3_656 .
C2 Mo1 C1 34.79(12) . .
C2 Mo1 C1 147.57(13) 3_656 .
C4 Mo1 C1 57.56(13) . .
C4 Mo1 C1 113.61(13) 3_656 .
C5 Mo1 C1 34.03(12) . .
C5 Mo1 C1 135.89(14) 3_656 .
C3 Mo1 C1 117.78(13) . 3_656
C3 Mo1 C1 58.76(13) 3_656 3_656
C2 Mo1 C1 147.57(13) . 3_656
C2 Mo1 C1 34.79(12) 3_656 3_656
C4 Mo1 C1 113.61(13) . 3_656
C4 Mo1 C1 57.56(13) 3_656 3_656
C5 Mo1 C1 135.89(14) . 3_656
C5 Mo1 C1 34.03(12) 3_656 3_656
C1 Mo1 C1 169.87(18) . 3_656
C3 Mo1 S1 122.31(10) . 3_656
C3 Mo1 S1 86.06(11) 3_656 3_656
C2 Mo1 S1 86.83(10) . 3_656
C2 Mo1 S1 81.57(10) 3_656 3_656
C4 Mo1 S1 134.47(10) . 3_656
C4 Mo1 S1 120.37(12) 3_656 3_656
C5 Mo1 S1 103.06(10) . 3_656
C5 Mo1 S1 139.08(10) 3_656 3_656
C1 Mo1 S1 77.03(9) . 3_656
C1 Mo1 S1 111.27(9) 3_656 3_656
C3 Mo1 S1 86.06(11) . .
C3 Mo1 S1 122.31(10) 3_656 .
C2 Mo1 S1 81.57(10) . .
C2 Mo1 S1 86.83(10) 3_656 .
C4 Mo1 S1 120.37(12) . .
C4 Mo1 S1 134.47(10) 3_656 .
C5 Mo1 S1 139.08(10) . .
C5 Mo1 S1 103.06(10) 3_656 .
C1 Mo1 S1 111.27(9) . .
C1 Mo1 S1 77.03(9) 3_656 .
S1 Mo1 S1 76.91(4) 3_656 .
C6 S1 Mo1 108.24(13) . .
C5 C1 C2 108.2(3) . .
C5 C1 Mo1 72.4(2) . .
C2 C1 Mo1 70.27(19) . .
C5 C1 H1 123(2) . .
C2 C1 H1 129(2) . .
Mo1 C1 H1 120(2) . .
C1 C2 C3 108.7(3) . .
C1 C2 Mo1 74.9(2) . .
C3 C2 Mo1 71.4(2) . .
C1 C2 H2 124(2) . .
C3 C2 H2 128(2) . .
Mo1 C2 H2 117(2) . .
C4 C3 C2 106.1(4) . .
C4 C3 Mo1 72.9(2) . .
C2 C3 Mo1 72.8(2) . .
C4 C3 H3 127(3) . .
C2 C3 H3 127(3) . .
Mo1 C3 H3 121(2) . .
C5 C4 C3 109.0(3) . .
C5 C4 Mo1 74.3(2) . .
C3 C4 Mo1 71.5(2) . .
C5 C4 H4 131(3) . .
C3 C4 H4 120(3) . .
Mo1 C4 H4 116(3) . .
C1 C5 C4 108.1(4) . .
C1 C5 Mo1 73.6(2) . .
C4 C5 Mo1 70.8(2) . .
C1 C5 H5 129(2) . .
C4 C5 H5 123(2) . .
Mo1 C5 H5 120(2) . .
C7 C6 S1 111.4(3) . .
C7 C6 H6A 108(2) . .
S1 C6 H6A 110(2) . .
C7 C6 H6B 110(2) . .
S1 C6 H6B 108(2) . .
H6A C6 H6B 110(3) . .
C6 C7 H7A 110(2) . .
C6 C7 H7B 110(2) . .
H7A C7 H7B 110(3) . .
C6 C7 H7C 111(2) . .
H7A C7 H7C 108(3) . .
H7B C7 H7C 107(3) . .

loop_
_geom_bond_atom_site_label_1
_geom_bond_atom_site_label_2
_geom_bond_distance
_geom_bond_site_symmetry_2
Mo1 C3 2.294(4) .
Mo1 C3 2.294(4) 3_656
Mo1 C2 2.312(3) .
Mo1 C2 2.312(3) 3_656
Mo1 C4 2.312(4) .
Mo1 C4 2.312(4) 3_656
Mo1 C5 2.356(4) .
Mo1 C5 2.356(4) 3_656
Mo1 C1 2.371(3) .
Mo1 C1 2.371(3) 3_656
Mo1 S1 2.4725(9) 3_656
Mo1 S1 2.4725(9) .
S1 C6 1.827(4) .
C1 C5 1.383(5) .
C1 C2 1.401(5) .
C1 H1 0.95(4) .
C2 C3 1.417(5) .
C2 H2 0.83(3) .
C3 C4 1.406(5) .
C3 H3 0.84(3) .
C4 C5 1.403(6) .
C4 H4 0.81(4) .
C5 H5 0.97(3) .
C6 C7 1.510(5) .
C6 H6A 0.95(4) .
C6 H6B 0.94(3) .
C7 H7A 0.96(4) .
C7 H7B 0.97(4) .
C7 H7C 0.92(4) .
